data_2008129
loop_
_publ_author_name
'Finnie, Stuart'
'Kennedy, Alan R.'
'Prasad, Korlakunte V. R.'
'Ristic, Radoljub I.'
'Sheen, David B.'
'Sherwood, John N.'

_publ_section_title
;
 <i>para</i>-Acetoxyacetanilide
;
_journal_issue 2
_journal_name_full 'Acta Crystallographica Section C'
_journal_page_first 234
_journal_page_last 236
_journal_paper_doi 10.1107/S0108270198012852
_journal_volume 55
_journal_year 1999
_chemical_formula_moiety 'C10 H11 N O3'
_chemical_formula_sum 'C10 H11 N O3'
_chemical_formula_weight 193.20
_space_group_IT_number 14
_symmetry_cell_setting monoclinic
_symmetry_space_group_name_Hall '-P 2yn'
_symmetry_space_group_name_H-M 'P 1 21/n 1'
_cell_angle_alpha 90
_cell_angle_beta 92.052(8)
_cell_angle_gamma 90
_cell_formula_units_Z 4
_cell_length_a 7.2264(9)
_cell_length_b 8.0250(18)
_cell_length_c 16.5902(12)
_cell_measurement_reflns_used 24
_cell_measurement_temperature 295
_cell_measurement_theta_max 20.40
_cell_measurement_theta_min 17.75
_cell_volume 961.5(3)
_diffrn_ambient_temperature 295
_diffrn_measured_fraction_theta_full 0.932
_diffrn_measured_fraction_theta_max 0.932
_diffrn_measurement_device 'Rigaku AFC7S'
_diffrn_measurement_method \w/2\q
_diffrn_radiation_monochromator graphite
_diffrn_radiation_source 'X-ray tube fine focus'
_diffrn_radiation_type MoK\a
_diffrn_radiation_wavelength 0.71069
_diffrn_reflns_av_R_equivalents 0.0121
_diffrn_reflns_av_sigmaI/netI 0.0626
_diffrn_reflns_limit_h_max 9
_diffrn_reflns_limit_h_min 0
_diffrn_reflns_limit_k_max 10
_diffrn_reflns_limit_k_min 0
_diffrn_reflns_limit_l_max 21
_diffrn_reflns_limit_l_min -21
_diffrn_reflns_number 2508
_diffrn_reflns_theta_full 28.01
_diffrn_reflns_theta_max 28.01
_diffrn_reflns_theta_min 2.82
_diffrn_standards_decay_% none
_diffrn_standards_interval_count 150
_diffrn_standards_number 3
_exptl_absorpt_coefficient_mu 0.099
_exptl_absorpt_correction_type none
_exptl_crystal_colour colourless
_exptl_crystal_density_diffrn 1.335
_exptl_crystal_density_method none
_exptl_crystal_description plate
_exptl_crystal_F_000 408.00
_exptl_crystal_size_max 0.65
_exptl_crystal_size_mid 0.45
_exptl_crystal_size_min 0.08
_refine_diff_density_max 0.22
_refine_diff_density_min -0.19
_refine_ls_extinction_coef 0.029(5)
_refine_ls_extinction_method 'SHELXL97 (Sheldrick, 1997)'
_refine_ls_goodness_of_fit_ref 0.997
_refine_ls_hydrogen_treatment mixed
_refine_ls_matrix_type full
_refine_ls_number_parameters 150
_refine_ls_number_reflns 2331
_refine_ls_number_restraints 0
_refine_ls_restrained_S_all 0.997
_refine_ls_R_factor_all 0.1146
_refine_ls_R_factor_gt 0.0436
_refine_ls_shift/esd_max 0.002
_refine_ls_structure_factor_coef Fsqd
_refine_ls_weighting_details 'w = 1/[\s^2^(Fo^2^)+(0.0739P)^2^+0.0414P] where P=(Fo^2^+2Fc^2^)/3'
_refine_ls_weighting_scheme calc
_refine_ls_wR_factor_ref 0.1467
_reflns_number_gt 1235
_reflns_number_total 2331
_reflns_observed_criterion I>2\s(I)
_cod_data_source_file bm1270.cif
_cod_data_source_block paa
_cod_depositor_comments
;
The following automatic conversions were performed:

'_refine_ls_weighting_scheme' value 'calc w =
1/[\s^2^(Fo^2^)+(0.0739P)^2^+0.0414P] where P=(Fo^2^+2Fc^2^)/3' was
changed to 'calc'. New tag '_refine_ls_weighting_details' was
created. The value of the new tag was set to 'w =
1/[\s^2^(Fo^2^)+(0.0739P)^2^+0.0414P] where P=(Fo^2^+2Fc^2^)/3'.

Automatic conversion script
Id: cif_fix_values 3143 2015-03-26 13:38:13Z robertas 
;
_cod_original_sg_symbol_H-M 'P 21/n'
_cod_original_formula_sum 'C10 H11 N O3 '
_cod_database_code 2008129
_cod_database_fobs_code 2008129

loop_
_symmetry_equiv_pos_as_xyz
'  +x,  +y,  +z'
1/2-x,1/2+y,1/2-z
'  -x,  -y,  -z'
1/2+x,1/2-y,1/2+z

loop_
_atom_site_label
_atom_site_fract_x
_atom_site_fract_y
_atom_site_fract_z
_atom_site_U_iso_or_equiv
_atom_site_adp_type
_atom_site_calc_flag
_atom_site_refinement_flags
_atom_site_occupancy
_atom_site_disorder_assembly
_atom_site_disorder_group
_atom_site_type_symbol
O1 0.85064(19) 0.48268(17) 0.14629(8) 0.0610(4) Uani d . 1 . . O
O2 0.74538(18) 0.28357(19) 0.22584(8) 0.0587(4) Uani d . 1 . . O
O3 1.33891(18) 0.36852(17) 0.53004(8) 0.0570(4) Uani d . 1 . . O
N1 1.4043(2) 0.2456(2) 0.41091(10) 0.0501(4) Uani d . 1 . . N
C1 0.5499(3) 0.3664(3) 0.11799(13) 0.0620(6) Uani d . 1 . . C
H1A 0.5181 0.4677 0.0900 0.093 Uiso calc R 1 . . H
H1B 0.4555 0.3403 0.1553 0.093 Uiso calc R 1 . . H
H1C 0.5595 0.2772 0.0798 0.093 Uiso calc R 1 . . H
C2 0.7302(3) 0.3880(2) 0.16277(11) 0.0468(4) Uani d . 1 . . C
C3 0.9153(2) 0.2843(3) 0.27099(11) 0.0499(5) Uani d . 1 . . C
C4 0.9278(3) 0.3710(3) 0.34193(12) 0.0532(5) Uani d . 1 . . C
C5 1.0893(3) 0.3620(2) 0.38963(13) 0.0507(5) Uani d . 1 . . C
C6 1.2373(2) 0.2660(2) 0.36490(11) 0.0453(5) Uani d . 1 . . C
C7 1.2212(3) 0.1813(3) 0.29181(11) 0.0506(5) Uani d . 1 . . C
C8 1.0602(3) 0.1896(3) 0.24494(12) 0.0546(5) Uani d . 1 . . C
C9 1.4451(2) 0.2905(2) 0.48847(11) 0.0457(4) Uani d . 1 . . C
C10 1.6323(3) 0.2337(3) 0.51985(13) 0.0552(5) Uani d . 1 . . C
H10A 1.6920 0.3228 0.5493 0.083 Uiso calc R 1 . . H
H10B 1.7064 0.2024 0.4754 0.083 Uiso calc R 1 . . H
H10C 1.6181 0.1396 0.5548 0.083 Uiso calc R 1 . . H
H4 0.824(3) 0.439(3) 0.3597(12) 0.065(6) Uiso d . 1 . . H
H5 1.102(3) 0.418(3) 0.4419(12) 0.060(6) Uiso d . 1 . . H
H7 1.321(3) 0.116(3) 0.2765(12) 0.060(6) Uiso d . 1 . . H
H8 1.048(3) 0.135(3) 0.1964(14) 0.066(6) Uiso d . 1 . . H
H1N 1.485(3) 0.182(3) 0.3891(13) 0.062(6) Uiso d . 1 . . H

loop_
_atom_site_aniso_label
_atom_site_aniso_U_11
_atom_site_aniso_U_22
_atom_site_aniso_U_33
_atom_site_aniso_U_12
_atom_site_aniso_U_13
_atom_site_aniso_U_23
O1 0.0593(9) 0.0559(8) 0.0672(9) -0.0093(7) -0.0054(7) 0.0145(7)
O2 0.0441(7) 0.0707(9) 0.0602(9) -0.0130(7) -0.0120(6) 0.0187(7)
O3 0.0542(8) 0.0635(9) 0.0535(8) 0.0058(7) 0.0037(6) -0.0029(7)
N1 0.0430(9) 0.0558(10) 0.0511(10) 0.0077(7) -0.0049(7) -0.0068(7)
C1 0.0468(11) 0.0722(14) 0.0657(13) 0.0089(10) -0.0137(9) -0.0048(11)
C2 0.0458(10) 0.0459(10) 0.0484(10) 0.0034(8) -0.0019(8) -0.0014(8)
C3 0.0415(10) 0.0556(11) 0.0521(11) -0.0080(8) -0.0063(8) 0.0144(9)
C4 0.0427(10) 0.0536(11) 0.0632(13) 0.0006(9) 0.0000(9) 0.0054(10)
C5 0.0463(11) 0.0488(11) 0.0567(11) 0.0033(8) -0.0035(9) -0.0029(9)
C6 0.0426(10) 0.0452(10) 0.0476(11) -0.0009(8) -0.0030(8) 0.0047(8)
C7 0.0489(11) 0.0568(11) 0.0461(11) 0.0045(9) 0.0016(9) 0.0000(9)
C8 0.0566(12) 0.0631(12) 0.0438(11) -0.0047(10) -0.0026(9) 0.0029(10)
C9 0.0434(10) 0.0435(10) 0.0498(11) -0.0024(8) -0.0021(8) 0.0041(8)
C10 0.0492(11) 0.0630(13) 0.0525(11) 0.0013(9) -0.0080(9) 0.0013(9)

loop_
_atom_type_symbol
_atom_type_description
_atom_type_scat_dispersion_real
_atom_type_scat_dispersion_imag
_atom_type_scat_source
O O 0.0106 0.0060 'International Tables Vol C Tables 4.2.6.8 and 6.1.1.4'
N N 0.0061 0.0033 'International Tables Vol C Tables 4.2.6.8 and 6.1.1.4'
C C 0.0033 0.0016 'International Tables Vol C Tables 4.2.6.8 and 6.1.1.4'
H H 0.0000 0.0000 'International Tables Vol C Tables 4.2.6.8 and 6.1.1.4'

loop_
_geom_angle_atom_site_label_1
_geom_angle_atom_site_label_2
_geom_angle_atom_site_label_3
_geom_angle
_geom_angle_publ_flag
C2 O2 C3 117.09(14) yes
C9 N1 C6 129.25(17) yes
O1 C2 O2 122.39(17) yes
O1 C2 C1 126.34(18) yes
O2 C2 C1 111.26(16) yes
C4 C3 C8 121.59(17) ?
C4 C3 O2 119.12(17) yes
C8 C3 O2 119.17(18) yes
C3 C4 C5 119.48(19) ?
C4 C5 C6 120.00(19) ?
C7 C6 C5 119.08(17) ?
C7 C6 N1 117.21(17) yes
C5 C6 N1 123.69(17) yes
C8 C7 C6 120.74(19) ?
C3 C8 C7 119.10(19) ?
O3 C9 N1 123.43(17) yes
O3 C9 C10 122.37(17) yes
N1 C9 C10 114.19(17) yes

loop_
_geom_bond_atom_site_label_1
_geom_bond_atom_site_label_2
_geom_bond_site_symmetry_2
_geom_bond_distance
_geom_bond_publ_flag
O1 C2 . 1.195(2) yes
O2 C2 . 1.342(2) yes
O2 C3 . 1.415(2) yes
O3 C9 . 1.222(2) yes
N1 C9 . 1.358(3) yes
N1 C6 . 1.414(2) yes
C1 C2 . 1.487(3) yes
C3 C4 . 1.368(3) ?
C3 C8 . 1.376(3) ?
C4 C5 . 1.388(3) ?
C5 C6 . 1.392(3) ?
C6 C7 . 1.391(3) ?
C7 C8 . 1.377(3) ?
C9 C10 . 1.503(3) yes

loop_
_geom_torsion_atom_site_label_1
_geom_torsion_atom_site_label_2
_geom_torsion_atom_site_label_3
_geom_torsion_atom_site_label_4
_geom_torsion
_geom_torsion_publ_flag
C3 O2 C2 O1 -2.7(3) yes
C3 O2 C2 C1 176.39(16) ?
C2 O2 C3 C4 99.8(2) yes
C2 O2 C3 C8 -84.1(2) yes
C8 C3 C4 C5 -0.9(3) ?
O2 C3 C4 C5 175.10(17) ?
C3 C4 C5 C6 0.4(3) ?
C4 C5 C6 C7 0.6(3) ?
C4 C5 C6 N1 -177.91(17) ?
C9 N1 C6 C7 -168.3(2) yes
C9 N1 C6 C5 10.3(3) yes
C5 C6 C7 C8 -1.1(3) ?
N1 C6 C7 C8 177.53(18) ?
C4 C3 C8 C7 0.5(3) ?
O2 C3 C8 C7 -175.55(17) ?
C6 C7 C8 C3 0.6(3) ?
C6 N1 C9 O3 -4.8(3) yes
C6 N1 C9 C10 174.36(17) ?

loop_
_cod_related_entry_id
_cod_related_entry_database
_cod_related_entry_code
1 ChemSpider 16548
